data_7154907
loop_
_publ_author_name
'Andreini, Manuel'
'Chapellas, Fabien'
'Diab, Sonia'
'Pasturaud, Karine'
'Piettre, Serge R.'
'Legros, Julien'
'Chataigner, Isabelle'

_publ_section_title
;
 Addition of 4-(cyclohex-1-en-1-yl)morpholine on 3-nitroindole: an
 unprecedented dearomatizing process.
;
_journal_issue 10
_journal_name_full 'Organic &amp; biomolecular chemistry'
_journal_page_first 2833
_journal_page_last 2839
_journal_paper_doi 10.1039/c5ob02595h
_journal_volume 14
_journal_year 2016
_chemical_compound_source 'synthesis as described'
_chemical_formula_moiety 'C24 H26 N2 O4 S1'
_chemical_formula_sum 'C24 H26 N2 O4 S'
_chemical_formula_weight 438.53
_space_group_IT_number 14
_symmetry_cell_setting monoclinic
_symmetry_Int_Tables_number 14
_symmetry_space_group_name_Hall '-P 2yn'
_symmetry_space_group_name_H-M 'P 1 21/n 1'
_atom_sites_solution_hydrogens geom
_atom_sites_solution_primary direct
_atom_sites_solution_secondary difmap
_audit_conform_dict_location ftp://ftp.iucr.org/pub/cif_core.dic
_audit_conform_dict_name cif_core.dic
_audit_conform_dict_version 2.3
_audit_creation_date 2011-09-28T10:14:46-00:00
_audit_creation_method 'WinGX routine CIF_UPDATE'
_audit_update_record
;
2015-09-14 deposited with the CCDC.
2016-01-08 downloaded from the CCDC.
;
_cell_angle_alpha 90
_cell_angle_beta 110.860(2)
_cell_angle_gamma 90
_cell_formula_units_Z 4
_cell_length_a 15.3949(14)
_cell_length_b 9.5101(9)
_cell_length_c 16.3426(15)
_cell_measurement_reflns_used 0
_cell_measurement_temperature 293(2)
_cell_measurement_theta_max 0
_cell_measurement_theta_min 0
_cell_measurement_wavelength 0.71073
_cell_volume 2235.8(4)
_computing_molecular_graphics 'Ortep-3 for Windows (Farrugia, 1997)'
_computing_publication_material 'WinGX publication routines (Farrugia, 1999)'
_computing_structure_refinement 'SHELXL-97 (Sheldrick, 1997)'
_computing_structure_solution 'SHELXS-86 (Sheldrick, 1986)'
_diffrn_ambient_temperature 293(2)
_diffrn_measured_fraction_theta_full 0.988
_diffrn_measured_fraction_theta_max 0.988
_diffrn_measurement_device_type 'SMART APEX I'
_diffrn_radiation_monochromator graphite
_diffrn_radiation_probe x-ray
_diffrn_radiation_type MoK\a
_diffrn_radiation_wavelength 0.71073
_diffrn_reflns_av_R_equivalents 0.0238
_diffrn_reflns_av_unetI/netI 0.0276
_diffrn_reflns_limit_h_max 19
_diffrn_reflns_limit_h_min -17
_diffrn_reflns_limit_k_max 11
_diffrn_reflns_limit_k_min -11
_diffrn_reflns_limit_l_max 18
_diffrn_reflns_limit_l_min -20
_diffrn_reflns_number 12678
_diffrn_reflns_theta_full 26.47
_diffrn_reflns_theta_max 26.47
_diffrn_reflns_theta_min 2.26
_exptl_absorpt_coefficient_mu 0.178
_exptl_absorpt_correction_type none
_exptl_crystal_colour colourless
_exptl_crystal_density_diffrn 1.303
_exptl_crystal_density_method 'not measured'
_exptl_crystal_description prismatic
_exptl_crystal_F_000 928
_exptl_crystal_size_max 0.5
_exptl_crystal_size_mid 0.3
_exptl_crystal_size_min 0.2
_refine_diff_density_max 0.278
_refine_diff_density_min -0.225
_refine_diff_density_rms 0.042
_refine_ls_extinction_method none
_refine_ls_goodness_of_fit_ref 0.95
_refine_ls_hydrogen_treatment constr
_refine_ls_matrix_type full
_refine_ls_number_parameters 282
_refine_ls_number_reflns 4574
_refine_ls_number_restraints 0
_refine_ls_restrained_S_all 0.95
_refine_ls_R_factor_all 0.067
_refine_ls_R_factor_gt 0.0545
_refine_ls_shift/su_max 0
_refine_ls_shift/su_mean 0
_refine_ls_structure_factor_coef Fsqd
_refine_ls_weighting_details 'calc w=1/[\s^2^(Fo^2^)+(0.0659P)^2^+1.2107P] where P=(Fo^2^+2Fc^2^)/3'
_refine_ls_weighting_scheme calc
_refine_ls_wR_factor_gt 0.1323
_refine_ls_wR_factor_ref 0.1416
_reflns_number_gt 3715
_reflns_number_total 4574
_reflns_threshold_expression >2sigma(I)
_cod_data_source_file c5ob02595h2.cif
_cod_data_source_block manu49
_cod_depositor_comments 'Adding full bibliography for 7154906--7154908.cif.'
_cod_original_sg_symbol_H-M 'P 21/n'
_cod_database_code 7154907
_publcif_datablock.id {3554bbf2-062f-4e03-8261-e5085bfa2952}

loop_
_symmetry_equiv_pos_as_xyz
'x, y, z'
'-x+1/2, y+1/2, -z+1/2'
'-x, -y, -z'
'x-1/2, -y-1/2, z-1/2'

loop_
_atom_site_label
_atom_site_type_symbol
_atom_site_fract_x
_atom_site_fract_y
_atom_site_fract_z
_atom_site_U_iso_or_equiv
_atom_site_adp_type
_atom_site_occupancy
_atom_site_symmetry_multiplicity
_atom_site_calc_flag
_atom_site_refinement_flags
S1 S 0.12348(4) 0.69334(6) 0.19815(4) 0.05451(19) Uani 1 1 d .
O1 O 0.21546(13) 0.7195(2) 0.20178(12) 0.0737(5) Uani 1 1 d .
O2 O 0.07270(15) 0.57558(19) 0.15114(11) 0.0740(5) Uani 1 1 d .
O3 O -0.07655(10) 0.45210(18) 0.38308(10) 0.0576(4) Uani 1 1 d .
O4 O -0.11883(12) 0.4488(2) 0.23496(11) 0.0711(5) Uani 1 1 d .
N1 N -0.03404(13) 0.7909(2) 0.37874(15) 0.0625(6) Uani 1 1 d .
N2 N 0.12984(12) 0.67112(19) 0.30053(11) 0.0474(4) Uani 1 1 d .
C1 C 0.17940(14) 0.7656(2) 0.36863(13) 0.0442(5) Uani 1 1 d .
C2 C 0.26293(16) 0.8340(3) 0.38173(16) 0.0576(6) Uani 1 1 d .
H2 H 0.2931 0.8252 0.3418 0.069 Uiso 1 1 calc R
C3 C 0.29997(16) 0.9160(3) 0.45616(17) 0.0625(7) Uani 1 1 d .
H3 H 0.3558 0.963 0.466 0.075 Uiso 1 1 calc R
C4 C 0.25619(17) 0.9296(3) 0.51601(16) 0.0612(6) Uani 1 1 d .
H4 H 0.2828 0.9844 0.5658 0.073 Uiso 1 1 calc R
C5 C 0.17288(16) 0.8620(2) 0.50215(15) 0.0542(5) Uani 1 1 d .
H5 H 0.1429 0.8711 0.5422 0.065 Uiso 1 1 calc R
C6 C 0.13478(14) 0.7809(2) 0.42805(13) 0.0427(5) Uani 1 1 d .
C7 C 0.04534(14) 0.6992(2) 0.39832(14) 0.0448(5) Uani 1 1 d .
H7 H 0.0455 0.6316 0.4437 0.054 Uiso 1 1 calc R
C8 C 0.04428(14) 0.6195(2) 0.31510(13) 0.0438(5) Uani 1 1 d .
H8 H -0.0107 0.6486 0.2655 0.053 Uiso 1 1 calc R
C9 C 0.04506(15) 0.4596(2) 0.32199(14) 0.0463(5) Uani 1 1 d .
H9 H 0.0579 0.4247 0.271 0.056 Uiso 1 1 calc R
C10 C -0.04973(16) 0.3996(3) 0.31370(14) 0.0526(5) Uani 1 1 d .
C11 C -0.0480(2) 0.2405(3) 0.3142(2) 0.0734(8) Uani 1 1 d .
H11A H -0.0404 0.2072 0.261 0.088 Uiso 1 1 calc R
H11B H -0.1069 0.2054 0.3147 0.088 Uiso 1 1 calc R
C12 C 0.0301(2) 0.1826(3) 0.3928(2) 0.0855(9) Uani 1 1 d .
H12A H 0.0177 0.2047 0.4456 0.103 Uiso 1 1 calc R
H12B H 0.0316 0.0811 0.388 0.103 Uiso 1 1 calc R
C13 C 0.1237(2) 0.2418(3) 0.4008(2) 0.0789(8) Uani 1 1 d .
H13A H 0.1402 0.2096 0.3519 0.095 Uiso 1 1 calc R
H13B H 0.1705 0.2078 0.4543 0.095 Uiso 1 1 calc R
C14 C 0.12205(17) 0.4014(2) 0.40172(17) 0.0601(6) Uani 1 1 d .
H14A H 0.1815 0.4371 0.4028 0.072 Uiso 1 1 calc R
H14B H 0.1129 0.4334 0.4544 0.072 Uiso 1 1 calc R
C15 C 0.05658(15) 0.8453(2) 0.15765(13) 0.0487(5) Uani 1 1 d .
C16 C 0.09772(18) 0.9758(3) 0.17208(16) 0.0619(6) Uani 1 1 d .
H16 H 0.1609 0.9852 0.2038 0.074 Uiso 1 1 calc R
C17 C 0.0434(2) 1.0930(3) 0.13857(19) 0.0734(7) Uani 1 1 d .
H17 H 0.0708 1.1815 0.1488 0.088 Uiso 1 1 calc R
C18 C -0.0499(2) 1.0823(3) 0.09062(16) 0.0715(8) Uani 1 1 d .
C19 C -0.0889(2) 0.9507(4) 0.07799(18) 0.0794(8) Uani 1 1 d .
H19 H -0.1522 0.9414 0.0464 0.095 Uiso 1 1 calc R
C20 C -0.03711(18) 0.8324(3) 0.11079(17) 0.0680(7) Uani 1 1 d .
H20 H -0.0651 0.7442 0.1014 0.082 Uiso 1 1 calc R
C21 C -0.1066(3) 1.2131(4) 0.0545(2) 0.1095(13) Uani 1 1 d .
H21A H -0.1452 1.2337 0.088 0.164 Uiso 1 1 calc R
H21B H -0.1451 1.1977 -0.0056 0.164 Uiso 1 1 calc R
H21C H -0.0657 1.2909 0.0581 0.164 Uiso 1 1 calc R
C22 C -0.0967(2) 0.8607(4) 0.3650(3) 0.1036(12) Uani 1 1 d .
C23 C -0.1913(2) 0.5156(4) 0.2547(2) 0.0966(11) Uani 1 1 d .
H23A H -0.2517 0.483 0.216 0.116 Uiso 1 1 calc R
H23B H -0.1882 0.6169 0.2494 0.116 Uiso 1 1 calc R
C24 C -0.17439(17) 0.4740(4) 0.34727(19) 0.0778(8) Uani 1 1 d .
H24A H -0.1931 0.5481 0.3783 0.093 Uiso 1 1 calc R
H24B H -0.2078 0.3885 0.3497 0.093 Uiso 1 1 calc R

loop_
_atom_site_aniso_label
_atom_site_aniso_U_11
_atom_site_aniso_U_22
_atom_site_aniso_U_33
_atom_site_aniso_U_23
_atom_site_aniso_U_13
_atom_site_aniso_U_12
S1 0.0694(4) 0.0521(4) 0.0529(3) 0.0001(3) 0.0350(3) 0.0053(3)
O1 0.0718(11) 0.0899(14) 0.0780(12) 0.0139(10) 0.0495(10) 0.0173(10)
O2 0.1159(16) 0.0561(11) 0.0608(10) -0.0136(8) 0.0448(10) -0.0039(10)
O3 0.0480(9) 0.0760(12) 0.0502(8) -0.0064(8) 0.0191(7) -0.0041(8)
O4 0.0651(11) 0.0898(14) 0.0476(9) -0.0040(9) 0.0067(8) -0.0100(9)
N1 0.0459(11) 0.0539(12) 0.0851(15) -0.0142(11) 0.0201(10) 0.0046(9)
N2 0.0525(10) 0.0456(10) 0.0495(10) 0.0014(8) 0.0248(8) -0.0001(8)
C1 0.0437(11) 0.0393(11) 0.0486(11) 0.0094(9) 0.0151(9) 0.0055(9)
C2 0.0486(12) 0.0619(15) 0.0646(14) 0.0124(12) 0.0228(11) 0.0004(11)
C3 0.0475(12) 0.0593(15) 0.0701(16) 0.0156(13) 0.0079(11) -0.0094(11)
C4 0.0663(15) 0.0529(14) 0.0518(13) 0.0040(11) 0.0058(11) -0.0089(11)
C5 0.0609(14) 0.0504(13) 0.0498(12) 0.0005(10) 0.0177(10) -0.0033(11)
C6 0.0423(10) 0.0376(11) 0.0471(11) 0.0060(9) 0.0147(9) 0.0043(8)
C7 0.0455(11) 0.0399(11) 0.0514(12) -0.0018(9) 0.0201(9) 0.0044(9)
C8 0.0443(11) 0.0443(12) 0.0425(10) 0.0024(9) 0.0153(9) 0.0018(9)
C9 0.0542(12) 0.0409(11) 0.0475(11) -0.0041(9) 0.0224(10) -0.0024(9)
C10 0.0570(13) 0.0569(14) 0.0434(11) -0.0054(10) 0.0171(10) -0.0099(11)
C11 0.0853(19) 0.0585(16) 0.0846(19) -0.0111(14) 0.0402(16) -0.0232(14)
C12 0.098(2) 0.0477(16) 0.123(3) 0.0164(16) 0.055(2) -0.0009(15)
C13 0.0816(19) 0.0490(15) 0.116(2) 0.0195(16) 0.0465(18) 0.0148(13)
C14 0.0558(13) 0.0466(14) 0.0773(16) 0.0104(12) 0.0231(12) 0.0082(11)
C15 0.0555(13) 0.0529(13) 0.0395(11) 0.0000(9) 0.0190(9) -0.0023(10)
C16 0.0559(14) 0.0602(15) 0.0655(15) 0.0049(12) 0.0164(11) -0.0079(12)
C17 0.0866(19) 0.0530(16) 0.0779(18) 0.0050(13) 0.0260(15) -0.0027(14)
C18 0.0817(19) 0.083(2) 0.0463(13) 0.0063(13) 0.0184(13) 0.0242(16)
C19 0.0605(16) 0.100(2) 0.0609(16) 0.0002(16) 0.0012(12) 0.0073(16)
C20 0.0635(16) 0.0714(18) 0.0588(15) -0.0068(13) 0.0092(12) -0.0121(13)
C21 0.134(3) 0.112(3) 0.074(2) 0.020(2) 0.025(2) 0.058(2)
C22 0.0590(17) 0.089(2) 0.148(3) -0.028(2) 0.0184(19) 0.0170(17)
C23 0.0501(15) 0.146(3) 0.079(2) -0.003(2) 0.0042(14) 0.0011(18)
C24 0.0500(14) 0.102(2) 0.0829(19) -0.0053(17) 0.0256(13) -0.0083(14)

loop_
_atom_type_symbol
_atom_type_description
_atom_type_scat_dispersion_real
_atom_type_scat_dispersion_imag
_atom_type_scat_source
C C 0.0033 0.0016 'International Tables Vol C Tables 4.2.6.8 and 6.1.1.4'
H H 0 0 'International Tables Vol C Tables 4.2.6.8 and 6.1.1.4'
N N 0.0061 0.0033 'International Tables Vol C Tables 4.2.6.8 and 6.1.1.4'
O O 0.0106 0.006 'International Tables Vol C Tables 4.2.6.8 and 6.1.1.4'
S S 0.1246 0.1234 'International Tables Vol C Tables 4.2.6.8 and 6.1.1.4'

loop_
_geom_angle_atom_site_label_1
_geom_angle_atom_site_label_2
_geom_angle_atom_site_label_3
_geom_angle
O1 S1 O2 120.58(12)
O1 S1 N2 106.35(10)
O2 S1 N2 105.58(10)
O1 S1 C15 108.27(11)
O2 S1 C15 107.90(12)
N2 S1 C15 107.51(9)
C24 O3 C10 106.71(18)
C23 O4 C10 109.7(2)
C22 N1 C7 178.2(3)
C1 N2 C8 109.80(16)
C1 N2 S1 122.20(14)
C8 N2 S1 117.56(14)
C6 C1 C2 120.5(2)
C6 C1 N2 110.72(18)
C2 C1 N2 128.8(2)
C3 C2 C1 117.9(2)
C3 C2 H2 121
C1 C2 H2 121
C4 C3 C2 121.6(2)
C4 C3 H3 119.2
C2 C3 H3 119.2
C3 C4 C5 120.1(2)
C3 C4 H4 120
C5 C4 H4 120
C6 C5 C4 119.0(2)
C6 C5 H5 120.5
C4 C5 H5 120.5
C5 C6 C1 120.9(2)
C5 C6 C7 128.87(19)
C1 C6 C7 110.23(18)
N1 C7 C6 111.47(17)
N1 C7 C8 110.93(17)
C6 C7 C8 104.96(16)
N1 C7 H7 109.8
C6 C7 H7 109.8
C8 C7 H7 109.8
N2 C8 C9 110.68(16)
N2 C8 C7 104.08(16)
C9 C8 C7 115.14(17)
N2 C8 H8 108.9
C9 C8 H8 108.9
C7 C8 H8 108.9
C14 C9 C8 114.18(18)
C14 C9 C10 111.65(18)
C8 C9 C10 112.58(18)
C14 C9 H9 105.9
C8 C9 H9 105.9
C10 C9 H9 105.9
O4 C10 O3 105.55(19)
O4 C10 C11 109.8(2)
O3 C10 C11 110.81(19)
O4 C10 C9 109.86(18)
O3 C10 C9 109.64(17)
C11 C10 C9 111.0(2)
C10 C11 C12 112.0(2)
C10 C11 H11A 109.2
C12 C11 H11A 109.2
C10 C11 H11B 109.2
C12 C11 H11B 109.2
H11A C11 H11B 107.9
C13 C12 C11 112.4(2)
C13 C12 H12A 109.1
C11 C12 H12A 109.1
C13 C12 H12B 109.1
C11 C12 H12B 109.1
H12A C12 H12B 107.8
C12 C13 C14 110.8(2)
C12 C13 H13A 109.5
C14 C13 H13A 109.5
C12 C13 H13B 109.5
C14 C13 H13B 109.5
H13A C13 H13B 108.1
C13 C14 C9 111.5(2)
C13 C14 H14A 109.3
C9 C14 H14A 109.3
C13 C14 H14B 109.3
C9 C14 H14B 109.3
H14A C14 H14B 108
C16 C15 C20 120.2(2)
C16 C15 S1 120.28(18)
C20 C15 S1 119.50(19)
C15 C16 C17 118.8(2)
C15 C16 H16 120.6
C17 C16 H16 120.6
C18 C17 C16 121.9(3)
C18 C17 H17 119
C16 C17 H17 119
C19 C18 C17 117.8(3)
C19 C18 C21 122.0(3)
C17 C18 C21 120.2(3)
C18 C19 C20 121.7(3)
C18 C19 H19 119.1
C20 C19 H19 119.1
C19 C20 C15 119.5(3)
C19 C20 H20 120.3
C15 C20 H20 120.3
C18 C21 H21A 109.5
C18 C21 H21B 109.5
H21A C21 H21B 109.5
C18 C21 H21C 109.5
H21A C21 H21C 109.5
H21B C21 H21C 109.5
O4 C23 C24 104.1(2)
O4 C23 H23A 110.9
C24 C23 H23A 110.9
O4 C23 H23B 110.9
C24 C23 H23B 110.9
H23A C23 H23B 108.9
O3 C24 C23 103.4(2)
O3 C24 H24A 111.1
C23 C24 H24A 111.1
O3 C24 H24B 111.1
C23 C24 H24B 111.1
H24A C24 H24B 109

loop_
_geom_bond_atom_site_label_1
_geom_bond_atom_site_label_2
_geom_bond_distance
S1 O1 1.4181(18)
S1 O2 1.4239(19)
S1 N2 1.6545(18)
S1 C15 1.761(2)
O3 C24 1.424(3)
O3 C10 1.428(3)
O4 C23 1.418(4)
O4 C10 1.425(3)
N1 C22 1.126(3)
N1 C7 1.441(3)
N2 C1 1.422(3)
N2 C8 1.502(3)
C1 C6 1.382(3)
C1 C2 1.388(3)
C2 C3 1.385(4)
C2 H2 0.93
C3 C4 1.377(4)
C3 H3 0.93
C4 C5 1.379(3)
C4 H4 0.93
C5 C6 1.378(3)
C5 H5 0.93
C6 C7 1.503(3)
C7 C8 1.552(3)
C7 H7 0.98
C8 C9 1.525(3)
C8 H8 0.98
C9 C14 1.519(3)
C9 C10 1.527(3)
C9 H9 0.98
C10 C11 1.513(4)
C11 C12 1.516(4)
C11 H11A 0.97
C11 H11B 0.97
C12 C13 1.509(4)
C12 H12A 0.97
C12 H12B 0.97
C13 C14 1.519(4)
C13 H13A 0.97
C13 H13B 0.97
C14 H14A 0.97
C14 H14B 0.97
C15 C16 1.375(3)
C15 C20 1.377(3)
C16 C17 1.384(4)
C16 H16 0.93
C17 C18 1.372(4)
C17 H17 0.93
C18 C19 1.372(4)
C18 C21 1.514(4)
C19 C20 1.373(4)
C19 H19 0.93
C20 H20 0.93
C21 H21A 0.96
C21 H21B 0.96
C21 H21C 0.96
C23 C24 1.494(4)
C23 H23A 0.97
C23 H23B 0.97
C24 H24A 0.97
C24 H24B 0.97

loop_
_geom_torsion_atom_site_label_1
_geom_torsion_atom_site_label_2
_geom_torsion_atom_site_label_3
_geom_torsion_atom_site_label_4
_geom_torsion
O1 S1 N2 C1 48.03(19)
O2 S1 N2 C1 177.24(16)
C15 S1 N2 C1 -67.76(18)
O1 S1 N2 C8 -170.71(15)
O2 S1 N2 C8 -41.50(18)
C15 S1 N2 C8 73.50(17)
C8 N2 C1 C6 0.5(2)
S1 N2 C1 C6 144.36(16)
C8 N2 C1 C2 178.1(2)
S1 N2 C1 C2 -38.0(3)
C6 C1 C2 C3 0.7(3)
N2 C1 C2 C3 -176.7(2)
C1 C2 C3 C4 0.2(4)
C2 C3 C4 C5 -0.7(4)
C3 C4 C5 C6 0.2(4)
C4 C5 C6 C1 0.7(3)
C4 C5 C6 C7 -179.3(2)
C2 C1 C6 C5 -1.2(3)
N2 C1 C6 C5 176.65(19)
C2 C1 C6 C7 178.80(19)
N2 C1 C6 C7 -3.4(2)
C22 N1 C7 C6 -121(10)
C22 N1 C7 C8 122(10)
C5 C6 C7 N1 64.5(3)
C1 C6 C7 N1 -115.5(2)
C5 C6 C7 C8 -175.3(2)
C1 C6 C7 C8 4.7(2)
C1 N2 C8 C9 -121.85(18)
S1 N2 C8 C9 92.39(18)
C1 N2 C8 C7 2.4(2)
S1 N2 C8 C7 -143.34(14)
N1 C7 C8 N2 116.37(19)
C6 C7 C8 N2 -4.1(2)
N1 C7 C8 C9 -122.3(2)
C6 C7 C8 C9 117.19(19)
N2 C8 C9 C14 65.8(2)
C7 C8 C9 C14 -51.9(2)
N2 C8 C9 C10 -165.56(16)
C7 C8 C9 C10 76.8(2)
C23 O4 C10 O3 -6.5(3)
C23 O4 C10 C11 113.0(3)
C23 O4 C10 C9 -124.6(2)
C24 O3 C10 O4 25.0(2)
C24 O3 C10 C11 -93.9(2)
C24 O3 C10 C9 143.3(2)
C14 C9 C10 O4 -175.86(19)
C8 C9 C10 O4 54.2(2)
C14 C9 C10 O3 68.6(2)
C8 C9 C10 O3 -61.4(2)
C14 C9 C10 C11 -54.2(3)
C8 C9 C10 C11 175.85(19)
O4 C10 C11 C12 175.0(2)
O3 C10 C11 C12 -68.8(3)
C9 C10 C11 C12 53.3(3)
C10 C11 C12 C13 -54.3(3)
C11 C12 C13 C14 54.6(4)
C12 C13 C14 C9 -55.2(3)
C8 C9 C14 C13 -175.4(2)
C10 C9 C14 C13 55.4(3)
O1 S1 C15 C16 -29.2(2)
O2 S1 C15 C16 -161.27(19)
N2 S1 C15 C16 85.3(2)
O1 S1 C15 C20 150.23(19)
O2 S1 C15 C20 18.2(2)
N2 S1 C15 C20 -95.3(2)
C20 C15 C16 C17 -0.1(4)
S1 C15 C16 C17 179.3(2)
C15 C16 C17 C18 -0.8(4)
C16 C17 C18 C19 1.3(4)
C16 C17 C18 C21 -179.5(3)
C17 C18 C19 C20 -0.9(4)
C21 C18 C19 C20 179.9(3)
C18 C19 C20 C15 0.0(4)
C16 C15 C20 C19 0.5(4)
S1 C15 C20 C19 -178.9(2)
C10 O4 C23 C24 -13.4(3)
C10 O3 C24 C23 -32.8(3)
O4 C23 C24 O3 28.1(3)

loop_
_publcif_info_exptl_table_extra_item
sin_theta_over_lambda_max
